data_1563819
loop_
_publ_author_name
'Abou, Akoun'
'Bamba, Fant\'e'
'Marrot, J\'er\^ome'
'Yaya, Soro'
'Coustard, Jean-Marie'

_publ_section_title
;
 8-Methyl-3-methylsulfanyl-8a,8b-dihydro-5<i>H</i>-1-oxa-2,4-diazaacenaphthylene
;
_journal_coeditor_code XU4044
_journal_issue 6
_journal_name_full IUCrData
_journal_page_first x210674
_journal_paper_doi 10.1107/S241431462100674X
_journal_volume 6
_journal_year 2021
_chemical_formula_iupac 'C11 H12 N2 O S'
_chemical_formula_moiety 'C11 H12 N2 O S'
_chemical_formula_sum 'C11 H12 N2 O S'
_chemical_formula_weight 220.29
_chemical_melting_point 393.1
_chemical_name_systematic
;
8-Methyl-3-methylsulfanyl-8a,8b-dihydro-5<i>H</i>-1-oxa-2,4-diazaacenaphthylene
;
_space_group_crystal_system orthorhombic
_space_group_IT_number 61
_space_group_name_Hall '-P 2ac 2ab'
_space_group_name_H-M_alt 'P b c a'
_symmetry_space_group_name_Hall '-P 2ac 2ab'
_atom_sites_solution_hydrogens geom
_atom_sites_solution_primary direct
_atom_sites_solution_secondary difmap
_audit_creation_method SHELXL-2018/3
_cell_angle_alpha 90
_cell_angle_beta 90
_cell_angle_gamma 90
_cell_formula_units_Z 8
_cell_length_a 8.0175(2)
_cell_length_b 14.4611(3)
_cell_length_c 18.5612(4)
_cell_measurement_reflns_used 8401
_cell_measurement_temperature 293(2)
_cell_measurement_theta_max 29.79
_cell_measurement_theta_min 2.19
_cell_volume 2152.02(8)
_computing_cell_refinement
;
SAINT (Bruker, 2016)
;
_computing_data_collection
;
APEX3 (Bruker, 2018)
;
_computing_data_reduction
;
SAINT (Bruker, 2016)
;
_computing_molecular_graphics
;
PLATON (Spek, 2020), WinGX (Farrugia, 2012)
;
_computing_publication_material
;
<i>SHELXL2018/3</i> (Sheldrick, 2015) and publCIF (Westrip,
2010)
;
_computing_structure_refinement
;
<i>SHELXL2018/3</i> (Sheldrick, 2015)
;
_computing_structure_solution
;
SIR2019 (Burla et al., 2015)
;
_diffrn_ambient_temperature 293(2)
_diffrn_detector_area_resol_mean 512
_diffrn_measured_fraction_theta_full 0.998
_diffrn_measured_fraction_theta_max 0.995
_diffrn_measurement_device_type 'Bruker CCD area detector'
_diffrn_measurement_method 'phi and omega scans'
_diffrn_radiation_monochromator graphite
_diffrn_radiation_type MoK\a
_diffrn_radiation_wavelength 0.71073
_diffrn_reflns_av_R_equivalents 0.0318
_diffrn_reflns_av_unetI/netI 0.0102
_diffrn_reflns_limit_h_max 11
_diffrn_reflns_limit_h_min -11
_diffrn_reflns_limit_k_max 20
_diffrn_reflns_limit_k_min -20
_diffrn_reflns_limit_l_max 26
_diffrn_reflns_limit_l_min -26
_diffrn_reflns_number 67637
_diffrn_reflns_theta_full 25.242
_diffrn_reflns_theta_max 30.068
_diffrn_reflns_theta_min 2.817
_diffrn_source 'fine-focus sealed tube'
_exptl_absorpt_coefficient_mu 0.274
_exptl_absorpt_correction_T_max 0.9837
_exptl_absorpt_correction_T_min 0.9223
_exptl_absorpt_correction_type multi-scan
_exptl_absorpt_process_details
;
(SADABS; Krause <i>et al.</i>,  2015)
;
_exptl_crystal_colour colorless
_exptl_crystal_density_diffrn 1.360
_exptl_crystal_description parallelepiped
_exptl_crystal_F_000 928
_exptl_crystal_size_max 0.300
_exptl_crystal_size_mid 0.100
_exptl_crystal_size_min 0.060
_refine_diff_density_max 0.321
_refine_diff_density_min -0.192
_refine_ls_extinction_method none
_refine_ls_goodness_of_fit_ref 1.081
_refine_ls_hydrogen_treatment constr
_refine_ls_matrix_type full
_refine_ls_number_constraints 0
_refine_ls_number_parameters 138
_refine_ls_number_reflns 3155
_refine_ls_number_restraints 0
_refine_ls_restrained_S_all 1.081
_refine_ls_R_factor_all 0.0534
_refine_ls_R_factor_gt 0.0414
_refine_ls_shift/su_max 0.001
_refine_ls_shift/su_mean 0.000
_refine_ls_structure_factor_coef Fsqd
_refine_ls_weighting_details 'w=1/[\s^2^(Fo^2^)+(0.0606P)^2^+0.5724P] where P=(Fo^2^+2Fc^2^)/3'
_refine_ls_weighting_scheme calc
_refine_ls_wR_factor_gt 0.1130
_refine_ls_wR_factor_ref 0.1293
_reflns_number_gt 2560
_reflns_number_total 3155
_reflns_threshold_expression 'I > 2\s(I)'
_cod_data_source_file xu4044sup1.cif
_cod_data_source_block I
_cod_database_code 1563819
_shelx_space_group_comment
;
The symmetry employed for this shelxl refinement is uniquely defined
by the following loop, which should always be used as a source of
symmetry information in preference to the above space-group names.
They are only intended as comments.
;
_shelx_estimated_absorpt_t_min 0.922
_shelx_estimated_absorpt_t_max 0.984

loop_
_space_group_symop_operation_xyz
'x, y, z'
'-x+1/2, -y, z+1/2'
'-x, y+1/2, -z+1/2'
'x+1/2, -y+1/2, -z'
'-x, -y, -z'
'x-1/2, y, -z-1/2'
'x, -y-1/2, z-1/2'
'-x-1/2, y-1/2, z'

loop_
_atom_site_type_symbol
_atom_site_label
_atom_site_fract_x
_atom_site_fract_y
_atom_site_fract_z
_atom_site_U_iso_or_equiv
_atom_site_adp_type
_atom_site_calc_flag
_atom_site_occupancy
_atom_site_disorder_assembly
_atom_site_disorder_group
S S1 0.87930(6) 0.23268(3) 0.81332(2) 0.05945(15) Uani d 1 . .
C C1 0.68279(16) 0.11024(8) 0.99475(8) 0.0430(3) Uani d 1 . .
H H1 0.567035 0.131511 0.991152 0.052 Uiso calc 1 . .
C C2 0.79398(16) 0.16562(8) 0.94630(7) 0.0411(3) Uani d 1 . .
C C3 0.78747(16) 0.14749(9) 0.86830(8) 0.0441(3) Uani d 1 . .
N N4 0.72257(16) 0.07471(9) 0.84198(7) 0.0527(3) Uani d 1 . .
C C5 0.6511(2) 0.00367(11) 0.89045(9) 0.0581(4) Uani d 1 . .
H H5A 0.685682 -0.056803 0.873466 0.070 Uiso calc 1 . .
H H5B 0.530492 0.006443 0.887046 0.070 Uiso calc 1 . .
C C6 0.69925(16) 0.01268(9) 0.96758(8) 0.0458(3) Uani d 1 . .
C C7 0.77226(18) -0.05134(9) 1.00803(9) 0.0512(3) Uani d 1 . .
H H7 0.786148 -0.110657 0.989631 0.061 Uiso calc 1 . .
C C8 0.8308(2) -0.03094(10) 1.08014(9) 0.0543(4) Uani d 1 . .
H H8 0.871921 -0.079538 1.107742 0.065 Uiso calc 1 . .
C C9 0.8293(2) 0.05336(11) 1.10934(9) 0.0544(3) Uani d 1 . .
C C10 0.7554(2) 0.13333(9) 1.06827(8) 0.0492(3) Uani d 1 . .
H H10 0.668392 0.162125 1.097811 0.059 Uiso calc 1 . .
O O11 0.88721(16) 0.20355(7) 1.05266(6) 0.0584(3) Uani d 1 . .
N N12 0.90369(16) 0.21466(8) 0.97783(7) 0.0486(3) Uani d 1 . .
C C13 0.8627(3) 0.17816(14) 0.72661(9) 0.0685(5) Uani d 1 . .
H H13A 0.748115 0.177828 0.711577 0.103 Uiso calc 1 . .
H H13B 0.902781 0.115738 0.729744 0.103 Uiso calc 1 . .
H H13C 0.928286 0.211794 0.692175 0.103 Uiso calc 1 . .
C C14 0.8944(4) 0.07297(16) 1.18338(10) 0.0846(7) Uani d 1 . .
H H14A 0.928090 0.016115 1.205768 0.127 Uiso calc 1 . .
H H14B 0.808424 0.101512 1.211680 0.127 Uiso calc 1 . .
H H14C 0.988454 0.113844 1.180153 0.127 Uiso calc 1 . .

loop_
_atom_site_aniso_label
_atom_site_aniso_U_11
_atom_site_aniso_U_22
_atom_site_aniso_U_33
_atom_site_aniso_U_12
_atom_site_aniso_U_13
_atom_site_aniso_U_23
S1 0.0740(3) 0.0518(2) 0.0525(2) -0.00919(18) 0.00304(17) 0.00618(15)
C1 0.0366(6) 0.0335(5) 0.0588(7) 0.0038(4) 0.0087(5) 0.0000(5)
C2 0.0417(6) 0.0302(5) 0.0513(7) 0.0016(4) 0.0033(5) -0.0005(5)
C3 0.0415(6) 0.0407(6) 0.0502(7) 0.0004(5) -0.0010(5) 0.0000(5)
N4 0.0512(6) 0.0494(6) 0.0576(7) -0.0054(5) -0.0049(5) -0.0056(5)
C5 0.0584(8) 0.0449(7) 0.0710(10) -0.0145(7) -0.0018(7) -0.0085(7)
C6 0.0394(6) 0.0339(6) 0.0641(8) -0.0058(5) 0.0093(6) -0.0037(5)
C7 0.0477(7) 0.0319(5) 0.0739(9) -0.0012(5) 0.0151(7) -0.0008(6)
C8 0.0523(8) 0.0436(7) 0.0669(9) 0.0072(6) 0.0129(7) 0.0123(6)
C9 0.0590(8) 0.0511(8) 0.0530(8) 0.0045(7) 0.0112(6) 0.0062(6)
C10 0.0542(7) 0.0393(6) 0.0540(7) 0.0051(6) 0.0137(6) -0.0016(5)
O11 0.0802(8) 0.0458(5) 0.0493(6) -0.0139(5) -0.0003(5) -0.0045(4)
N12 0.0596(7) 0.0358(5) 0.0504(6) -0.0081(5) 0.0009(5) -0.0014(4)
C13 0.0823(12) 0.0727(11) 0.0507(8) 0.0071(9) 0.0068(8) -0.0005(8)
C14 0.123(2) 0.0730(12) 0.0575(10) 0.0118(12) -0.0060(11) 0.0052(9)

loop_
_atom_type_symbol
_atom_type_description
_atom_type_scat_dispersion_real
_atom_type_scat_dispersion_imag
_atom_type_scat_source
C C 0.0033 0.0016 'International Tables Vol C Tables 4.2.6.8 and 6.1.1.4'
H H 0.0000 0.0000 'International Tables Vol C Tables 4.2.6.8 and 6.1.1.4'
N N 0.0061 0.0033 'International Tables Vol C Tables 4.2.6.8 and 6.1.1.4'
O O 0.0106 0.0060 'International Tables Vol C Tables 4.2.6.8 and 6.1.1.4'
S S 0.1246 0.1234 'International Tables Vol C Tables 4.2.6.8 and 6.1.1.4'

loop_
_geom_angle_atom_site_label_1
_geom_angle_atom_site_label_2
_geom_angle_atom_site_label_3
_geom_angle_site_symmetry_1
_geom_angle_site_symmetry_3
_geom_angle
_geom_angle_publ_flag
C3 S1 C13 . . 100.43(8) ?
C2 C1 C6 . . 104.35(10) ?
C2 C1 C10 . . 101.16(11) ?
C6 C1 C10 . . 118.25(12) ?
C2 C1 H1 . . 110.8 ?
C6 C1 H1 . . 110.8 ?
C10 C1 H1 . . 110.8 ?
N12 C2 C3 . . 125.17(12) ?
N12 C2 C1 . . 115.67(12) ?
C3 C2 C1 . . 118.29(11) ?
N4 C3 C2 . . 122.66(13) ?
N4 C3 S1 . . 121.83(12) ?
C2 C3 S1 . . 115.49(9) ?
C3 N4 C5 . . 119.94(13) ?
N4 C5 C6 . . 115.04(12) ?
N4 C5 H5A . . 108.5 ?
C6 C5 H5A . . 108.5 ?
N4 C5 H5B . . 108.5 ?
C6 C5 H5B . . 108.5 ?
H5A C5 H5B . . 107.5 ?
C7 C6 C5 . . 126.65(14) ?
C7 C6 C1 . . 120.20(14) ?
C5 C6 C1 . . 112.45(13) ?
C6 C7 C8 . . 121.55(13) ?
C6 C7 H7 . . 119.2 ?
C8 C7 H7 . . 119.2 ?
C9 C8 C7 . . 123.94(14) ?
C9 C8 H8 . . 118.0 ?
C7 C8 H8 . . 118.0 ?
C8 C9 C14 . . 122.87(16) ?
C8 C9 C10 . . 119.97(15) ?
C14 C9 C10 . . 117.15(15) ?
O11 C10 C9 . . 109.97(13) ?
O11 C10 C1 . . 104.24(10) ?
C9 C10 C1 . . 115.85(12) ?
O11 C10 H10 . . 108.8 ?
C9 C10 H10 . . 108.8 ?
C1 C10 H10 . . 108.8 ?
N12 O11 C10 . . 109.64(10) ?
C2 N12 O11 . . 109.03(11) ?
S1 C13 H13A . . 109.5 ?
S1 C13 H13B . . 109.5 ?
H13A C13 H13B . . 109.5 ?
S1 C13 H13C . . 109.5 ?
H13A C13 H13C . . 109.5 ?
H13B C13 H13C . . 109.5 ?
C9 C14 H14A . . 109.5 ?
C9 C14 H14B . . 109.5 ?
H14A C14 H14B . . 109.5 ?
C9 C14 H14C . . 109.5 ?
H14A C14 H14C . . 109.5 ?
H14B C14 H14C . . 109.5 ?

loop_
_geom_bond_atom_site_label_1
_geom_bond_atom_site_label_2
_geom_bond_site_symmetry_2
_geom_bond_distance
_geom_bond_publ_flag
S1 C3 . 1.7610(14) ?
S1 C13 . 1.7972(18) ?
C1 C2 . 1.4984(18) ?
C1 C6 . 1.5039(17) ?
C1 C10 . 1.521(2) ?
C1 H1 . 0.9800 ?
C2 N12 . 1.2724(17) ?
C2 C3 . 1.4723(19) ?
C3 N4 . 1.2717(17) ?
N4 C5 . 1.481(2) ?
C5 C6 . 1.489(2) ?
C5 H5A . 0.9700 ?
C5 H5B . 0.9700 ?
C6 C7 . 1.328(2) ?
C7 C8 . 1.449(2) ?
C7 H7 . 0.9300 ?
C8 C9 . 1.334(2) ?
C8 H8 . 0.9300 ?
C9 C14 . 1.497(3) ?
C9 C10 . 1.506(2) ?
C10 O11 . 1.4942(18) ?
C10 H10 . 0.9800 ?
O11 N12 . 1.4045(16) ?
C13 H13A . 0.9600 ?
C13 H13B . 0.9600 ?
C13 H13C . 0.9600 ?
C14 H14A . 0.9600 ?
C14 H14B . 0.9600 ?
C14 H14C . 0.9600 ?

loop_
_geom_hbond_atom_site_label_D
_geom_hbond_atom_site_label_H
_geom_hbond_atom_site_label_A
_geom_hbond_site_symmetry_A
_geom_hbond_distance_DH
_geom_hbond_distance_HA
_geom_hbond_distance_DA
_geom_hbond_angle_DHA
_geom_hbond_publ_flag
C1 H1 N12 4_457 0.98 2.64 3.4173(16) 135.9 yes
C5 H5B Cg3 5_565 0.97 2.80 3.6158(17) 142 yes

_cod_database_fobs_code 1563819
